data_7022967
loop_
_publ_author_name
'Gonz\'alez-\'Alvarez, Marta'
'Pascual-\'Alvarez, Alejandro'
'del Castillo Agudo, Lucas'
'Casti\~neiras, Alfonso'
'Liu-Gonz\'alez, Malva'
'Borr\'as, Joaqu\'in'
'Alzuet-Pi\~na, Gloria'

_publ_section_title
;
 Mixed-ligand copper(II)-sulfonamide complexes: effect of the sulfonamide
 derivative on DNA binding, DNA cleavage, genotoxicity and anticancer
 activity.
;
_journal_issue 28
_journal_name_full 'Dalton transactions (Cambridge, England : 2003)'
_journal_page_first 10244
_journal_page_last 10259
_journal_paper_doi 10.1039/c3dt50416f
_journal_volume 42
_journal_year 2013
_chemical_formula_moiety 'C40 H34 Cu N6 O4 S4'
_chemical_formula_sum 'C40 H34 Cu N6 O4 S4'
_chemical_formula_weight 854.51
_chemical_name_systematic
;
?
;
_space_group_IT_number 15
_symmetry_cell_setting monoclinic
_symmetry_Int_Tables_number 15
_symmetry_space_group_name_Hall '-C 2yc'
_symmetry_space_group_name_H-M 'C 1 2/c 1'
_atom_sites_solution_hydrogens geom
_atom_sites_solution_primary direct
_atom_sites_solution_secondary difmap
_audit_creation_method SHELXL-97
_cell_angle_alpha 90.00
_cell_angle_beta 116.953(5)
_cell_angle_gamma 90.00
_cell_formula_units_Z 8
_cell_length_a 23.234(5)
_cell_length_b 16.908(5)
_cell_length_c 22.099(5)
_cell_measurement_reflns_used 5532
_cell_measurement_temperature 293(2)
_cell_measurement_theta_max 70.076
_cell_measurement_theta_min 0.999
_cell_volume 7738(3)
_computing_cell_refinement 'HKL Scalepack (Otwinowski & Minor 1997)'
_computing_data_collection 'Collect (Nonius BV, 1997-2000)'
_computing_data_reduction 'HKL Scalepack (Otwinowski & Minor 1997)'
_computing_molecular_graphics 'PLATON (Spek, 2009)'
_computing_publication_material 'SHELXL-97 (Sheldrick, 2008)'
_computing_structure_refinement 'SHELXL-97 (Sheldrick, 2008)'
_computing_structure_solution 'SHELXS-97 (Sheldrick, 2008)'
_diffrn_ambient_temperature 293(2)
_diffrn_measured_fraction_theta_full 0.998
_diffrn_measured_fraction_theta_max 0.998
_diffrn_measurement_device_type KappaCCD2000
_diffrn_measurement_method 'omega and phi scans'
_diffrn_radiation_monochromator graphite
_diffrn_radiation_source 'fine-focus sealed tube'
_diffrn_radiation_type CuK\a
_diffrn_radiation_wavelength 1.54184
_diffrn_reflns_av_R_equivalents 0.0384
_diffrn_reflns_av_sigmaI/netI 0.0447
_diffrn_reflns_limit_h_max 26
_diffrn_reflns_limit_h_min -30
_diffrn_reflns_limit_k_max 21
_diffrn_reflns_limit_k_min 0
_diffrn_reflns_limit_l_max 28
_diffrn_reflns_limit_l_min 0
_diffrn_reflns_number 10149
_diffrn_reflns_theta_full 89.23
_diffrn_reflns_theta_max 89.23
_diffrn_reflns_theta_min 3.37
_exptl_absorpt_coefficient_mu 3.228
_exptl_absorpt_correction_type none
_exptl_crystal_colour 'light grey'
_exptl_crystal_density_diffrn 1.467
_exptl_crystal_density_method 'not measured'
_exptl_crystal_description prism
_exptl_crystal_F_000 3528
_exptl_crystal_size_max 0.14
_exptl_crystal_size_mid 0.10
_exptl_crystal_size_min 0.10
_refine_diff_density_max 0.352
_refine_diff_density_min -0.574
_refine_diff_density_rms 0.060
_refine_ls_extinction_coef 0.00018(2)
_refine_ls_extinction_expression Fc^*^=kFc[1+0.001xFc^2^\l^3^/sin(2\q)]^-1/4^
_refine_ls_extinction_method SHELXL
_refine_ls_goodness_of_fit_ref 1.049
_refine_ls_hydrogen_treatment constr
_refine_ls_matrix_type full
_refine_ls_number_parameters 498
_refine_ls_number_reflns 8852
_refine_ls_number_restraints 0
_refine_ls_restrained_S_all 1.049
_refine_ls_R_factor_all 0.0800
_refine_ls_R_factor_gt 0.0518
_refine_ls_shift/su_max 0.000
_refine_ls_shift/su_mean 0.000
_refine_ls_structure_factor_coef Fsqd
_refine_ls_weighting_details 'calc w=1/[\s^2^(Fo^2^)+(0.0944P)^2^+1.8348P] where P=(Fo^2^+2Fc^2^)/3'
_refine_ls_weighting_scheme calc
_refine_ls_wR_factor_gt 0.1391
_refine_ls_wR_factor_ref 0.1615
_reflns_number_gt 8328
_reflns_number_total 8852
_reflns_threshold_expression >2sigma(I)
_cod_data_source_file c3dt50416f.txt
_cod_data_source_block 09acmg13
_cod_depositor_comments
;
The following automatic conversions were performed:

'_symmetry_cell_setting' value 'Monoclinic' changed to 'monoclinic'
according to /home/saulius/struct/CIF-dictionaries/cif_core.dic
dictionary named 'cif_core.dic' version 2.4.2 from 2011-04-26.

Automatic conversion script
Id: cif_fix_values 1891 2012-01-12 08:04:46Z andrius 
;
_cod_original_sg_symbol_H-M 'C 2/c'
_cod_database_code 7022967

loop_
_symmetry_equiv_pos_as_xyz
'x, y, z'
'-x, y, -z+1/2'
'x+1/2, y+1/2, z'
'-x+1/2, y+1/2, -z+1/2'
'-x, -y, -z'
'x, -y, z-1/2'
'-x+1/2, -y+1/2, -z'
'x+1/2, -y+1/2, z-1/2'

loop_
_atom_site_label
_atom_site_type_symbol
_atom_site_fract_x
_atom_site_fract_y
_atom_site_fract_z
_atom_site_U_iso_or_equiv
_atom_site_adp_type
_atom_site_occupancy
_atom_site_symmetry_multiplicity
_atom_site_calc_flag
_atom_site_refinement_flags
Cu1 Cu 0.0000 0.03050(4) 0.2500 0.0594(3) Uani 1 2 d S
S11 S 0.15291(5) -0.10677(7) 0.40970(6) 0.0794(4) Uani 1 1 d .
S21 S 0.18810(5) -0.04142(7) 0.28950(6) 0.0764(4) Uani 1 1 d .
O21 O 0.23177(13) -0.09122(18) 0.34331(18) 0.0894(9) Uani 1 1 d .
O22 O 0.18383(14) -0.0533(2) 0.22308(17) 0.1014(11) Uani 1 1 d .
N1 N -0.04565(15) 0.1220(2) 0.18711(18) 0.0661(9) Uani 1 1 d .
N18 N 0.04310(14) -0.04762(17) 0.32313(16) 0.0606(8) Uani 1 1 d .
N20 N 0.11580(14) -0.0443(2) 0.28027(18) 0.0714(9) Uani 1 1 d .
C1 C -0.0935(2) 0.1176(3) 0.1239(2) 0.0753(12) Uani 1 1 d .
H1 H -0.1077 0.0679 0.1051 0.090 Uiso 1 1 d R
C2 C -0.1229(2) 0.1835(3) 0.0851(2) 0.0831(13) Uani 1 1 d .
H2 H -0.1564 0.1782 0.0414 0.100 Uiso 1 1 d R
C3 C -0.1016(3) 0.2567(3) 0.1125(3) 0.0887(15) Uani 1 1 d .
H3 H -0.1201 0.3021 0.0873 0.106 Uiso 1 1 d R
C4 C -0.0527(2) 0.2629(3) 0.1777(3) 0.0829(14) Uani 1 1 d .
H4 H -0.0380 0.3124 0.1968 0.099 Uiso 1 1 d R
C5 C -0.02548(18) 0.1951(3) 0.2146(2) 0.0687(11) Uani 1 1 d .
C12 C 0.08949(19) -0.1051(2) 0.4314(2) 0.0689(11) Uani 1 1 d .
C13 C 0.0880(2) -0.1319(3) 0.4898(2) 0.0817(13) Uani 1 1 d .
H13 H 0.1249 -0.1543 0.5243 0.098 Uiso 1 1 d R
C14 C 0.0325(2) -0.1259(3) 0.4974(2) 0.0791(12) Uani 1 1 d .
C15 C -0.0230(2) -0.0919(3) 0.4455(2) 0.0729(11) Uani 1 1 d .
C16 C -0.02149(19) -0.0642(2) 0.3866(2) 0.0666(10) Uani 1 1 d .
H16 H -0.0580 -0.0409 0.3525 0.080 Uiso 1 1 d R
C17 C 0.03432(18) -0.0715(2) 0.3791(2) 0.0607(9) Uani 1 1 d .
C19 C 0.10253(18) -0.0635(2) 0.3307(2) 0.0643(10) Uani 1 1 d .
C22 C 0.21012(19) 0.0571(3) 0.3126(2) 0.0695(11) Uani 1 1 d .
C23 C 0.1810(3) 0.1152(4) 0.2649(3) 0.0986(15) Uani 1 1 d .
H23 H 0.1528 0.1012 0.2205 0.118 Uiso 1 1 d R
C24 C 0.1928(3) 0.1913(4) 0.2815(4) 0.1154(19) Uani 1 1 d .
H24 H 0.1720 0.2298 0.2488 0.138 Uiso 1 1 d R
C25 C 0.2349(3) 0.2136(3) 0.3460(4) 0.1006(17) Uani 1 1 d .
H25 H 0.2434 0.2668 0.3570 0.121 Uiso 1 1 d R
C26 C 0.2647(2) 0.1562(3) 0.3945(3) 0.0950(15) Uani 1 1 d .
H26 H 0.2934 0.1708 0.4385 0.114 Uiso 1 1 d R
C27 C 0.2524(2) 0.0770(3) 0.3782(3) 0.0783(12) Uani 1 1 d .
H27 H 0.2723 0.0382 0.4108 0.094 Uiso 1 1 d R
C28 C 0.0322(3) -0.1562(3) 0.5617(3) 0.1078(17) Uani 1 1 d .
H28A H 0.0749 -0.1727 0.5931 0.162 Uiso 1 1 d R
H28B H 0.0031 -0.2002 0.5510 0.162 Uiso 1 1 d R
H28C H 0.0183 -0.1148 0.5818 0.162 Uiso 1 1 d R
C29 C -0.0849(2) -0.0850(3) 0.4516(3) 0.0948(15) Uani 1 1 d .
H29A H -0.1168 -0.0584 0.4124 0.142 Uiso 1 1 d R
H29B H -0.0771 -0.0552 0.4916 0.142 Uiso 1 1 d R
H29C H -0.1001 -0.1368 0.4548 0.142 Uiso 1 1 d R
Cu2 Cu 0.5000 0.02703(4) 0.2500 0.0599(3) Uani 1 2 d S
S31 S 0.33608(5) -0.09833(7) 0.25216(6) 0.0741(3) Uani 1 1 d .
S41 S 0.31007(5) -0.04265(7) 0.09976(6) 0.0793(4) Uani 1 1 d .
O41 O 0.26466(14) -0.09315(18) 0.10955(18) 0.0952(10) Uani 1 1 d .
O42 O 0.31767(16) -0.0554(2) 0.03977(17) 0.1094(12) Uani 1 1 d .
N2 N 0.54445(15) 0.11908(19) 0.22927(16) 0.0653(8) Uani 1 1 d .
N38 N 0.45081(14) -0.05045(18) 0.27551(16) 0.0600(8) Uani 1 1 d .
N40 N 0.38091(15) -0.0448(2) 0.16185(19) 0.0739(10) Uani 1 1 d .
C6 C 0.52530(18) 0.1922(2) 0.2383(2) 0.0662(10) Uani 1 1 d .
C7 C 0.5518(2) 0.2601(3) 0.2269(2) 0.0837(13) Uani 1 1 d .
H7 H 0.5376 0.3094 0.2332 0.100 Uiso 1 1 d R
C8 C 0.5992(2) 0.2545(3) 0.2060(2) 0.0860(13) Uani 1 1 d .
H8 H 0.6171 0.2997 0.1975 0.103 Uiso 1 1 d R
C9 C 0.6194(2) 0.1814(3) 0.1982(2) 0.0823(13) Uani 1 1 d .
H9 H 0.6522 0.1762 0.1853 0.099 Uiso 1 1 d R
C10 C 0.5910(2) 0.1151(3) 0.2094(2) 0.0771(12) Uani 1 1 d .
H10 H 0.6048 0.0655 0.2030 0.092 Uiso 1 1 d R
C32 C 0.39689(18) -0.1000(2) 0.3353(2) 0.0665(11) Uani 1 1 d .
C33 C 0.3941(2) -0.1241(2) 0.3940(2) 0.0753(12) Uani 1 1 d .
H33 H 0.3553 -0.1420 0.3917 0.090 Uiso 1 1 d R
C34 C 0.4485(2) -0.1217(3) 0.4554(2) 0.0758(12) Uani 1 1 d .
C35 C 0.5074(2) -0.0946(2) 0.4591(2) 0.0714(11) Uani 1 1 d .
C36 C 0.50992(18) -0.0704(2) 0.4003(2) 0.0654(10) Uani 1 1 d .
H36 H 0.5487 -0.0525 0.4025 0.078 Uiso 1 1 d R
C37 C 0.45535(18) -0.0726(2) 0.3386(2) 0.0603(10) Uani 1 1 d .
C39 C 0.39197(18) -0.0624(2) 0.2251(2) 0.0650(10) Uani 1 1 d .
C42 C 0.28691(19) 0.0555(3) 0.1004(2) 0.0703(11) Uani 1 1 d .
C43 C 0.2538(2) 0.0781(3) 0.1355(2) 0.0846(13) Uani 1 1 d .
H43 H 0.2386 0.0406 0.1556 0.102 Uiso 1 1 d R
C44 C 0.2434(2) 0.1592(4) 0.1405(3) 0.0998(16) Uani 1 1 d .
H44 H 0.2208 0.1763 0.1637 0.120 Uiso 1 1 d R
C45 C 0.2669(3) 0.2129(3) 0.1109(3) 0.1094(18) Uani 1 1 d .
H45 H 0.2623 0.2668 0.1159 0.131 Uiso 1 1 d R
C46 C 0.2965(3) 0.1876(4) 0.0744(4) 0.137(2) Uani 1 1 d .
H46 H 0.3098 0.2244 0.0520 0.164 Uiso 1 1 d R
C47 C 0.3073(3) 0.1108(3) 0.0695(3) 0.1094(18) Uani 1 1 d .
H47 H 0.3288 0.0950 0.0450 0.131 Uiso 1 1 d R
C48 C 0.4448(3) -0.1478(3) 0.5193(3) 0.1011(16) Uani 1 1 d .
H48A H 0.4766 -0.1880 0.5418 0.152 Uiso 1 1 d R
H48B H 0.4026 -0.1686 0.5074 0.152 Uiso 1 1 d R
H48C H 0.4529 -0.1033 0.5491 0.152 Uiso 1 1 d R
C49 C 0.5676(2) -0.0929(3) 0.5256(2) 0.0944(15) Uani 1 1 d .
H49A H 0.5608 -0.0599 0.5570 0.142 Uiso 1 1 d R
H49B H 0.6027 -0.0723 0.5187 0.142 Uiso 1 1 d R
H49C H 0.5778 -0.1456 0.5435 0.142 Uiso 1 1 d R

loop_
_atom_site_aniso_label
_atom_site_aniso_U_11
_atom_site_aniso_U_22
_atom_site_aniso_U_33
_atom_site_aniso_U_23
_atom_site_aniso_U_13
_atom_site_aniso_U_12
Cu1 0.0555(4) 0.0637(5) 0.0597(5) 0.000 0.0267(4) 0.000
S11 0.0636(6) 0.0969(9) 0.0730(8) 0.0082(6) 0.0269(6) 0.0198(5)
S21 0.0555(6) 0.0967(8) 0.0803(9) -0.0050(6) 0.0336(6) 0.0005(5)
O21 0.0577(16) 0.091(2) 0.115(3) 0.0087(19) 0.0362(18) 0.0103(15)
O22 0.0739(19) 0.153(3) 0.090(3) -0.037(2) 0.0486(19) -0.0136(19)
N1 0.065(2) 0.072(2) 0.069(2) 0.0028(18) 0.0372(19) 0.0011(16)
N18 0.0529(17) 0.068(2) 0.060(2) -0.0016(16) 0.0253(16) 0.0006(14)
N20 0.0497(18) 0.100(3) 0.066(2) 0.0018(19) 0.0278(17) -0.0001(16)
C1 0.074(3) 0.086(3) 0.067(3) 0.007(2) 0.033(3) 0.002(2)
C2 0.083(3) 0.091(4) 0.080(3) 0.026(3) 0.041(3) 0.020(3)
C3 0.097(4) 0.082(4) 0.102(4) 0.030(3) 0.058(3) 0.025(3)
C4 0.092(3) 0.066(3) 0.107(4) 0.015(3) 0.059(3) 0.012(2)
C5 0.070(3) 0.067(3) 0.084(3) 0.003(2) 0.048(2) 0.003(2)
C12 0.066(2) 0.077(3) 0.056(3) 0.004(2) 0.022(2) 0.0139(19)
C13 0.088(3) 0.091(3) 0.059(3) 0.011(2) 0.028(3) 0.021(2)
C14 0.091(3) 0.085(3) 0.065(3) 0.003(2) 0.039(3) 0.010(2)
C15 0.078(3) 0.082(3) 0.062(3) 0.003(2) 0.035(2) 0.002(2)
C16 0.061(2) 0.081(3) 0.054(3) 0.000(2) 0.022(2) 0.0050(19)
C17 0.058(2) 0.065(2) 0.055(3) -0.0033(19) 0.023(2) 0.0003(18)
C19 0.055(2) 0.072(3) 0.065(3) -0.005(2) 0.026(2) 0.0013(18)
C22 0.059(2) 0.086(3) 0.069(3) 0.014(2) 0.033(2) 0.006(2)
C23 0.109(4) 0.104(4) 0.075(4) 0.013(3) 0.035(3) 0.016(3)
C24 0.142(5) 0.101(5) 0.107(5) 0.025(4) 0.061(5) 0.025(4)
C25 0.108(4) 0.075(3) 0.139(6) -0.002(4) 0.074(4) 0.004(3)
C26 0.078(3) 0.101(4) 0.103(4) -0.015(3) 0.038(3) -0.003(3)
C27 0.065(3) 0.082(3) 0.080(4) 0.004(3) 0.026(3) 0.002(2)
C28 0.129(4) 0.129(4) 0.078(4) 0.024(3) 0.058(3) 0.027(3)
C29 0.090(3) 0.122(4) 0.088(4) 0.008(3) 0.054(3) 0.004(3)
Cu2 0.0575(5) 0.0643(5) 0.0596(6) 0.000 0.0280(4) 0.000
S31 0.0571(6) 0.0832(7) 0.0804(8) -0.0020(6) 0.0298(6) -0.0064(5)
S41 0.0687(7) 0.0938(8) 0.0662(8) -0.0032(6) 0.0227(6) 0.0091(6)
O41 0.0720(19) 0.085(2) 0.108(3) 0.0032(18) 0.0229(18) -0.0116(16)
O42 0.102(2) 0.154(3) 0.065(2) -0.016(2) 0.0308(19) 0.026(2)
N2 0.0666(19) 0.073(2) 0.055(2) 0.0003(16) 0.0261(17) -0.0020(16)
N38 0.0528(18) 0.067(2) 0.057(2) -0.0015(16) 0.0226(16) 0.0033(14)
N40 0.0553(19) 0.099(3) 0.062(2) 0.0056(19) 0.0220(18) 0.0114(17)
C6 0.071(3) 0.067(3) 0.051(3) 0.002(2) 0.020(2) -0.004(2)
C7 0.102(3) 0.064(3) 0.082(4) -0.001(2) 0.039(3) -0.009(2)
C8 0.097(3) 0.078(3) 0.079(4) 0.007(3) 0.037(3) -0.015(3)
C9 0.083(3) 0.093(4) 0.075(3) 0.000(3) 0.039(3) -0.017(3)
C10 0.078(3) 0.079(3) 0.078(3) 0.001(2) 0.039(3) -0.007(2)
C32 0.059(2) 0.064(2) 0.081(3) 0.003(2) 0.035(2) 0.0009(18)
C33 0.073(3) 0.078(3) 0.090(4) 0.005(3) 0.050(3) -0.002(2)
C34 0.079(3) 0.082(3) 0.076(3) 0.006(2) 0.044(3) 0.004(2)
C35 0.072(3) 0.079(3) 0.066(3) 0.007(2) 0.034(2) 0.010(2)
C36 0.054(2) 0.076(3) 0.067(3) 0.001(2) 0.029(2) 0.0014(19)
C37 0.060(2) 0.062(2) 0.063(3) 0.0026(19) 0.031(2) 0.0030(18)
C39 0.059(2) 0.068(3) 0.067(3) -0.002(2) 0.027(2) 0.0059(18)
C42 0.060(2) 0.083(3) 0.063(3) 0.009(2) 0.023(2) -0.002(2)
C43 0.078(3) 0.100(4) 0.078(3) 0.009(3) 0.038(3) 0.014(3)
C44 0.095(4) 0.107(4) 0.093(4) -0.001(3) 0.038(3) 0.019(3)
C45 0.108(4) 0.078(4) 0.126(5) -0.007(3) 0.038(4) 0.001(3)
C46 0.165(6) 0.097(5) 0.185(7) 0.002(5) 0.112(6) -0.016(4)
C47 0.119(4) 0.092(4) 0.142(5) 0.017(4) 0.081(4) 0.000(3)
C48 0.120(4) 0.115(4) 0.093(4) 0.011(3) 0.071(4) 0.002(3)
C49 0.081(3) 0.127(4) 0.071(3) 0.010(3) 0.031(3) 0.010(3)

loop_
_atom_type_symbol
_atom_type_description
_atom_type_scat_dispersion_real
_atom_type_scat_dispersion_imag
_atom_type_scat_source
C C 0.0181 0.0091 'International Tables Vol C Tables 4.2.6.8 and 6.1.1.4'
H H 0.0000 0.0000 'International Tables Vol C Tables 4.2.6.8 and 6.1.1.4'
Cu Cu -1.9646 0.5888 'International Tables Vol C Tables 4.2.6.8 and 6.1.1.4'
N N 0.0311 0.0180 'International Tables Vol C Tables 4.2.6.8 and 6.1.1.4'
O O 0.0492 0.0322 'International Tables Vol C Tables 4.2.6.8 and 6.1.1.4'
S S 0.3331 0.5567 'International Tables Vol C Tables 4.2.6.8 and 6.1.1.4'

loop_
_geom_angle_atom_site_label_1
_geom_angle_atom_site_label_2
_geom_angle_atom_site_label_3
_geom_angle
_geom_angle_site_symmetry_1
_geom_angle_site_symmetry_3
_geom_angle_publ_flag
N18 Cu1 N18 95.94(18) 2 . y
N18 Cu1 N1 170.28(13) 2 2 y
N18 Cu1 N1 92.04(14) . 2 y
N18 Cu1 N1 92.04(14) 2 . y
N18 Cu1 N1 170.28(13) . . y
N1 Cu1 N1 80.6(2) 2 . y
N18 Cu1 N20 54.47(11) 2 2 y
N18 Cu1 N20 88.21(11) . 2 y
N1 Cu1 N20 131.58(11) 2 2 y
N1 Cu1 N20 91.94(12) . 2 y
N18 Cu1 N20 88.21(11) 2 . y
N18 Cu1 N20 54.47(11) . . y
N1 Cu1 N20 91.94(12) 2 . y
N1 Cu1 N20 131.58(11) . . y
N20 Cu1 N20 125.58(14) 2 . y
N18 Cu1 Cu2 97.64(8) 2 . ?
N18 Cu1 Cu2 81.97(8) . . ?
N1 Cu1 Cu2 77.96(8) 2 . ?
N1 Cu1 Cu2 102.49(8) . . ?
N20 Cu1 Cu2 149.37(7) 2 . ?
N20 Cu1 Cu2 30.10(7) . . ?
C12 S11 C19 90.04(18) . . ?
O21 S21 O22 117.3(2) . . ?
O21 S21 N20 113.28(18) . . ?
O22 S21 N20 106.44(18) . . ?
O21 S21 C22 108.3(2) . . ?
O22 S21 C22 107.8(2) . . ?
N20 S21 C22 102.59(18) . . ?
C1 N1 C5 118.1(4) . . ?
C1 N1 Cu1 127.1(3) . . ?
C5 N1 Cu1 114.8(3) . . ?
C19 N18 C17 112.7(3) . . ?
C19 N18 Cu1 110.4(3) . . ?
C17 N18 Cu1 133.9(2) . . ?
C19 N20 S21 122.1(3) . . ?
C19 N20 Cu1 75.2(2) . . ?
S21 N20 Cu1 150.1(2) . . ?
N1 C1 C2 123.2(5) . . ?
N1 C1 H1 118.4 . . ?
C2 C1 H1 118.4 . . ?
C3 C2 C1 118.4(5) . . ?
C3 C2 H2 120.8 . . ?
C1 C2 H2 120.8 . . ?
C2 C3 C4 119.5(5) . . ?
C2 C3 H3 120.2 . . ?
C4 C3 H3 120.2 . . ?
C3 C4 C5 119.7(5) . . ?
C3 C4 H4 120.1 . . ?
C5 C4 H4 120.1 . . ?
N1 C5 C4 121.0(4) . . ?
N1 C5 C5 114.9(2) . 2 ?
C4 C5 C5 124.0(3) . 2 ?
C13 C12 C17 120.2(4) . . ?
C13 C12 S11 129.2(3) . . ?
C17 C12 S11 110.5(3) . . ?
C14 C13 C12 120.6(4) . . ?
C14 C13 H13 119.7 . . ?
C12 C13 H13 119.7 . . ?
C13 C14 C15 119.7(4) . . ?
C13 C14 C28 119.5(4) . . ?
C15 C14 C28 120.8(4) . . ?
C16 C15 C14 119.8(4) . . ?
C16 C15 C29 119.0(4) . . ?
C14 C15 C29 121.3(4) . . ?
C17 C16 C15 120.1(4) . . ?
C17 C16 H16 119.9 . . ?
C15 C16 H16 119.9 . . ?
C16 C17 N18 126.9(3) . . ?
C16 C17 C12 119.5(4) . . ?
N18 C17 C12 113.6(3) . . ?
N20 C19 N18 117.7(4) . . ?
N20 C19 S11 129.2(3) . . ?
N18 C19 S11 113.1(3) . . ?
C27 C22 C23 120.1(5) . . ?
C27 C22 S21 121.1(3) . . ?
C23 C22 S21 118.7(4) . . ?
C24 C23 C22 120.7(6) . . ?
C24 C23 H23 119.6 . . ?
C22 C23 H23 119.6 . . ?
C23 C24 C25 121.0(6) . . ?
C23 C24 H24 119.5 . . ?
C25 C24 H24 119.5 . . ?
C24 C25 C26 119.1(5) . . ?
C24 C25 H25 120.4 . . ?
C26 C25 H25 120.5 . . ?
C25 C26 C27 120.5(5) . . ?
C25 C26 H26 119.7 . . ?
C27 C26 H26 119.7 . . ?
C22 C27 C26 118.6(5) . . ?
C22 C27 H27 120.7 . . ?
C26 C27 H27 120.7 . . ?
C14 C28 H28A 109.5 . . ?
C14 C28 H28B 109.4 . . ?
H28A C28 H28B 109.5 . . ?
C14 C28 H28C 109.5 . . ?
H28A C28 H28C 109.5 . . ?
H28B C28 H28C 109.5 . . ?
C15 C29 H29A 109.5 . . ?
C15 C29 H29B 109.5 . . ?
H29A C29 H29B 109.5 . . ?
C15 C29 H29C 109.5 . . ?
H29A C29 H29C 109.5 . . ?
H29B C29 H29C 109.5 . . ?
N38 Cu2 N38 97.20(17) . 2_655 y
N38 Cu2 N2 171.33(13) . . y
N38 Cu2 N2 91.41(13) 2_655 . y
N38 Cu2 N2 91.41(13) . 2_655 y
N38 Cu2 N2 171.33(13) 2_655 2_655 y
N2 Cu2 N2 80.00(19) . 2_655 y
N38 Cu2 N40 53.35(12) . . y
N38 Cu2 N40 91.75(11) 2_655 . y
N2 Cu2 N40 127.64(12) . . y
N2 Cu2 N40 92.60(11) 2_655 . y
N38 Cu2 N40 91.75(11) . 2_655 y
N38 Cu2 N40 53.35(12) 2_655 2_655 y
N2 Cu2 N40 92.60(11) . 2_655 y
N2 Cu2 N40 127.64(12) 2_655 2_655 y
N40 Cu2 N40 129.29(14) . 2_655 y
N38 Cu2 Cu1 45.37(8) . . ?
N38 Cu2 Cu1 135.17(8) 2_655 . ?
N2 Cu2 Cu1 127.35(9) . . ?
N2 Cu2 Cu1 52.09(9) 2_655 . ?
N40 Cu2 Cu1 48.52(7) . . ?
N40 Cu2 Cu1 131.81(7) 2_655 . ?
C32 S31 C39 89.64(19) . . ?
O42 S41 O41 117.0(2) . . ?
O42 S41 N40 106.32(19) . . ?
O41 S41 N40 113.31(19) . . ?
O42 S41 C42 108.5(2) . . ?
O41 S41 C42 108.12(19) . . ?
N40 S41 C42 102.48(19) . . ?
C10 N2 C6 117.4(3) . . ?
C10 N2 Cu2 127.1(3) . . ?
C6 N2 Cu2 115.5(2) . . ?
C39 N38 C37 112.2(3) . . ?
C39 N38 Cu2 111.6(3) . . ?
C37 N38 Cu2 131.9(3) . . ?
C39 N40 S41 122.6(3) . . ?
C39 N40 Cu2 73.2(2) . . ?
S41 N40 Cu2 152.4(2) . . ?
N2 C6 C7 121.8(4) . . ?
N2 C6 C6 114.5(2) . 2_655 ?
C7 C6 C6 123.7(3) . 2_655 ?
C8 C7 C6 119.7(4) . . ?
C8 C7 H7 120.1 . . ?
C6 C7 H7 120.1 . . ?
C9 C8 C7 118.7(4) . . ?
C9 C8 H8 120.6 . . ?
C7 C8 H8 120.6 . . ?
C8 C9 C10 119.6(4) . . ?
C8 C9 H9 120.2 . . ?
C10 C9 H9 120.2 . . ?
N2 C10 C9 122.7(4) . . ?
N2 C10 H10 118.6 . . ?
C9 C10 H10 118.6 . . ?
C33 C32 C37 120.0(4) . . ?
C33 C32 S31 129.3(3) . . ?
C37 C32 S31 110.7(3) . . ?
C34 C33 C32 120.2(4) . . ?
C34 C33 H33 119.9 . . ?
C32 C33 H33 119.9 . . ?
C33 C34 C35 120.0(4) . . ?
C33 C34 C48 119.7(4) . . ?
C35 C34 C48 120.2(4) . . ?
C36 C35 C34 119.5(4) . . ?
C36 C35 C49 119.7(4) . . ?
C34 C35 C49 120.7(4) . . ?
C37 C36 C35 120.5(4) . . ?
C37 C36 H36 119.8 . . ?
C35 C36 H36 119.7 . . ?
C36 C37 N38 126.7(3) . . ?
C36 C37 C32 119.6(4) . . ?
N38 C37 C32 113.7(3) . . ?
N38 C39 N40 118.7(4) . . ?
N38 C39 S31 113.7(3) . . ?
N40 C39 S31 127.5(3) . . ?
C47 C42 C43 120.2(5) . . ?
C47 C42 S41 118.1(4) . . ?
C43 C42 S41 121.5(3) . . ?
C42 C43 C44 118.4(5) . . ?
C42 C43 H43 120.8 . . ?
C44 C43 H43 120.8 . . ?
C45 C44 C43 119.4(5) . . ?
C45 C44 H44 120.3 . . ?
C43 C44 H44 120.3 . . ?
C46 C45 C44 119.9(5) . . ?
C46 C45 H45 120.1 . . ?
C44 C45 H45 120.1 . . ?
C47 C46 C45 121.5(6) . . ?
C47 C46 H46 119.3 . . ?
C45 C46 H46 119.2 . . ?
C46 C47 C42 120.5(6) . . ?
C46 C47 H47 119.7 . . ?
C42 C47 H47 119.7 . . ?
C34 C48 H48A 109.5 . . ?
C34 C48 H48B 109.5 . . ?
H48A C48 H48B 109.5 . . ?
C34 C48 H48C 109.5 . . ?
H48A C48 H48C 109.5 . . ?
H48B C48 H48C 109.5 . . ?
C35 C49 H49A 109.5 . . ?
C35 C49 H49B 109.5 . . ?
H49A C49 H49B 109.5 . . ?
C35 C49 H49C 109.5 . . ?
H49A C49 H49C 109.5 . . ?
H49B C49 H49C 109.5 . . ?

loop_
_geom_bond_atom_site_label_1
_geom_bond_atom_site_label_2
_geom_bond_distance
_geom_bond_site_symmetry_2
_geom_bond_publ_flag
Cu1 N18 1.973(3) 2 y
Cu1 N18 1.973(3) . y
Cu1 N1 2.028(3) 2 y
Cu1 N1 2.028(3) . y
Cu1 N20 2.767(3) 2 y
Cu1 N20 2.767(3) . y
Cu1 Cu2 11.617(3) . y
S11 C12 1.744(4) . ?
S11 C19 1.760(4) . ?
S21 O21 1.435(3) . ?
S21 O22 1.440(3) . ?
S21 N20 1.598(3) . ?
S21 C22 1.749(5) . ?
N1 C1 1.336(5) . ?
N1 C5 1.364(5) . ?
N18 C19 1.341(4) . ?
N18 C17 1.400(5) . ?
N20 C19 1.325(5) . ?
C1 C2 1.384(6) . ?
C1 H1 0.9300 . ?
C2 C3 1.368(6) . ?
C2 H2 0.9300 . ?
C3 C4 1.376(7) . ?
C3 H3 0.9300 . ?
C4 C5 1.382(6) . ?
C4 H4 0.9300 . ?
C5 C5 1.473(8) 2 ?
C12 C13 1.383(6) . ?
C12 C17 1.400(5) . ?
C13 C14 1.378(6) . ?
C13 H13 0.9300 . ?
C14 C15 1.402(6) . ?
C14 C28 1.514(6) . ?
C15 C16 1.397(5) . ?
C15 C29 1.509(6) . ?
C16 C17 1.386(5) . ?
C16 H16 0.9300 . ?
C22 C27 1.374(6) . ?
C22 C23 1.374(6) . ?
C23 C24 1.332(8) . ?
C23 H23 0.9300 . ?
C24 C25 1.366(8) . ?
C24 H24 0.9300 . ?
C25 C26 1.377(7) . ?
C25 H25 0.9300 . ?
C26 C27 1.381(7) . ?
C26 H26 0.9300 . ?
C27 H27 0.9300 . ?
C28 H28A 0.9600 . ?
C28 H28B 0.9600 . ?
C28 H28C 0.9600 . ?
C29 H29A 0.9600 . ?
C29 H29B 0.9600 . ?
C29 H29C 0.9600 . ?
Cu2 N38 1.981(3) . y
Cu2 N38 1.981(3) 2_655 y
Cu2 N2 2.032(3) . y
Cu2 N2 2.032(3) 2_655 y
Cu2 N40 2.835(3) . y
Cu2 N40 2.835(3) 2_655 y
S31 C32 1.737(4) . ?
S31 C39 1.766(4) . ?
S41 O42 1.431(3) . ?
S41 O41 1.448(3) . ?
S41 N40 1.595(3) . ?
S41 C42 1.746(4) . ?
N2 C10 1.341(5) . ?
N2 C6 1.360(5) . ?
N38 C39 1.331(5) . ?
N38 C37 1.400(5) . ?
N40 C39 1.335(5) . ?
C6 C7 1.378(5) . ?
C6 C6 1.483(7) 2_655 ?
C7 C8 1.377(6) . ?
C7 H7 0.9300 . ?
C8 C9 1.360(6) . ?
C8 H8 0.9300 . ?
C9 C10 1.380(6) . ?
C9 H9 0.9300 . ?
C10 H10 0.9300 . ?
C32 C33 1.389(5) . ?
C32 C37 1.405(5) . ?
C33 C34 1.373(6) . ?
C33 H33 0.9300 . ?
C34 C35 1.411(6) . ?
C34 C48 1.518(6) . ?
C35 C36 1.389(5) . ?
C35 C49 1.501(6) . ?
C36 C37 1.379(5) . ?
C36 H36 0.9300 . ?
C42 C47 1.363(6) . ?
C42 C43 1.372(6) . ?
C43 C44 1.406(7) . ?
C43 H43 0.9300 . ?
C44 C45 1.369(7) . ?
C44 H44 0.9300 . ?
C45 C46 1.346(8) . ?
C45 H45 0.9300 . ?
C46 C47 1.335(8) . ?
C46 H46 0.9300 . ?
C47 H47 0.9300 . ?
C48 H48A 0.9600 . ?
C48 H48B 0.9600 . ?
C48 H48C 0.9600 . ?
C49 H49A 0.9600 . ?
C49 H49B 0.9600 . ?
C49 H49C 0.9600 . ?

loop_
_geom_torsion_atom_site_label_1
_geom_torsion_atom_site_label_2
_geom_torsion_atom_site_label_3
_geom_torsion_atom_site_label_4
_geom_torsion
_geom_torsion_site_symmetry_1
_geom_torsion_site_symmetry_4
N18 Cu1 N1 C1 8.7(3) 2 .
N18 Cu1 N1 C1 -136.5(7) . .
N1 Cu1 N1 C1 -177.7(4) 2 .
N20 Cu1 N1 C1 -45.8(3) 2 .
N20 Cu1 N1 C1 98.1(3) . .
Cu2 Cu1 N1 C1 107.0(3) . .
N18 Cu1 N1 C5 -173.4(2) 2 .
N18 Cu1 N1 C5 41.4(8) . .
N1 Cu1 N1 C5 0.21(18) 2 .
N20 Cu1 N1 C5 132.1(2) 2 .
N20 Cu1 N1 C5 -84.0(3) . .
Cu2 Cu1 N1 C5 -75.1(2) . .
N18 Cu1 N18 C19 92.7(3) 2 .
N1 Cu1 N18 C19 -81.8(3) 2 .
N1 Cu1 N18 C19 -122.3(7) . .
N20 Cu1 N18 C19 146.7(3) 2 .
N20 Cu1 N18 C19 9.2(2) . .
Cu2 Cu1 N18 C19 -4.2(2) . .
N18 Cu1 N18 C17 -109.2(4) 2 .
N1 Cu1 N18 C17 76.4(3) 2 .
N1 Cu1 N18 C17 35.9(9) . .
N20 Cu1 N18 C17 -55.2(3) 2 .
N20 Cu1 N18 C17 167.3(4) . .
Cu2 Cu1 N18 C17 153.9(3) . .
O21 S21 N20 C19 25.0(4) . .
O22 S21 N20 C19 155.4(4) . .
C22 S21 N20 C19 -91.4(4) . .
O21 S21 N20 Cu1 144.2(4) . .
O22 S21 N20 Cu1 -85.4(4) . .
C22 S21 N20 Cu1 27.7(4) . .
N18 Cu1 N20 C19 -107.6(2) 2 .
N18 Cu1 N20 C19 -9.0(2) . .
N1 Cu1 N20 C19 82.1(2) 2 .
N1 Cu1 N20 C19 161.3(2) . .
N20 Cu1 N20 C19 -65.1(2) 2 .
Cu2 Cu1 N20 C19 143.8(3) . .
N18 Cu1 N20 S21 122.3(4) 2 .
N18 Cu1 N20 S21 -139.1(4) . .
N1 Cu1 N20 S21 -48.0(4) 2 .
N1 Cu1 N20 S21 31.2(5) . .
N20 Cu1 N20 S21 164.8(4) 2 .
Cu2 Cu1 N20 S21 13.7(3) . .
C5 N1 C1 C2 0.7(5) . .
Cu1 N1 C1 C2 178.5(3) . .
N1 C1 C2 C3 0.6(6) . .
C1 C2 C3 C4 -1.0(6) . .
C2 C3 C4 C5 0.2(6) . .
C1 N1 C5 C4 -1.5(5) . .
Cu1 N1 C5 C4 -179.6(3) . .
C1 N1 C5 C5 177.5(4) . 2
Cu1 N1 C5 C5 -0.6(5) . 2
C3 C4 C5 N1 1.1(6) . .
C3 C4 C5 C5 -177.8(4) . 2
C19 S11 C12 C13 178.7(4) . .
C19 S11 C12 C17 -0.8(3) . .
C17 C12 C13 C14 -0.1(7) . .
S11 C12 C13 C14 -179.5(4) . .
C12 C13 C14 C15 -0.2(7) . .
C12 C13 C14 C28 179.6(4) . .
C13 C14 C15 C16 -0.3(7) . .
C28 C14 C15 C16 179.9(4) . .
C13 C14 C15 C29 179.4(4) . .
C28 C14 C15 C29 -0.4(7) . .
C14 C15 C16 C17 1.1(6) . .
C29 C15 C16 C17 -178.6(4) . .
C15 C16 C17 N18 179.2(4) . .
C15 C16 C17 C12 -1.4(6) . .
C19 N18 C17 C16 -179.3(4) . .
Cu1 N18 C17 C16 23.0(6) . .
C19 N18 C17 C12 1.3(5) . .
Cu1 N18 C17 C12 -156.5(3) . .
C13 C12 C17 C16 0.9(6) . .
S11 C12 C17 C16 -179.6(3) . .
C13 C12 C17 N18 -179.6(4) . .
S11 C12 C17 N18 -0.1(4) . .
S21 N20 C19 N18 165.5(3) . .
Cu1 N20 C19 N18 12.2(3) . .
S21 N20 C19 S11 -13.3(6) . .
Cu1 N20 C19 S11 -166.6(4) . .
C17 N18 C19 N20 179.1(3) . .
Cu1 N18 C19 N20 -17.8(4) . .
C17 N18 C19 S11 -1.9(4) . .
Cu1 N18 C19 S11 161.16(18) . .
C12 S11 C19 N20 -179.6(4) . .
C12 S11 C19 N18 1.6(3) . .
O21 S21 C22 C27 -13.5(4) . .
O22 S21 C22 C27 -141.4(3) . .
N20 S21 C22 C27 106.5(3) . .
O21 S21 C22 C23 170.8(3) . .
O22 S21 C22 C23 42.9(4) . .
N20 S21 C22 C23 -69.2(4) . .
C27 C22 C23 C24 -0.6(7) . .
S21 C22 C23 C24 175.1(4) . .
C22 C23 C24 C25 1.2(9) . .
C23 C24 C25 C26 -0.9(9) . .
C24 C25 C26 C27 0.2(8) . .
C23 C22 C27 C26 -0.1(6) . .
S21 C22 C27 C26 -175.8(3) . .
C25 C26 C27 C22 0.3(7) . .
N18 Cu1 Cu2 N38 -68.34(16) 2 .
N18 Cu1 Cu2 N38 26.63(16) . .
N1 Cu1 Cu2 N38 120.46(17) 2 .
N1 Cu1 Cu2 N38 -162.16(17) . .
N20 Cu1 Cu2 N38 -45.92(19) 2 .
N20 Cu1 Cu2 N38 4.56(19) . .
N18 Cu1 Cu2 N38 -26.36(16) 2 2_655
N18 Cu1 Cu2 N38 68.61(16) . 2_655
N1 Cu1 Cu2 N38 162.44(17) 2 2_655
N1 Cu1 Cu2 N38 -120.18(17) . 2_655
N20 Cu1 Cu2 N38 -3.94(19) 2 2_655
N20 Cu1 Cu2 N38 46.5(2) . 2_655
N18 Cu1 Cu2 N2 117.90(14) 2 .
N18 Cu1 Cu2 N2 -147.13(14) . .
N1 Cu1 Cu2 N2 -53.30(16) 2 .
N1 Cu1 Cu2 N2 24.09(15) . .
N20 Cu1 Cu2 N2 140.33(19) 2 .
N20 Cu1 Cu2 N2 -169.19(18) . .
N18 Cu1 Cu2 N2 147.30(15) 2 2_655
N18 Cu1 Cu2 N2 -117.73(14) . 2_655
N1 Cu1 Cu2 N2 -23.89(15) 2 2_655
N1 Cu1 Cu2 N2 53.49(16) . 2_655
N20 Cu1 Cu2 N2 169.73(18) 2 2_655
N20 Cu1 Cu2 N2 -139.79(19) . 2_655
N18 Cu1 Cu2 N40 7.37(13) 2 .
N18 Cu1 Cu2 N40 102.34(14) . .
N1 Cu1 Cu2 N40 -163.83(14) 2 .
N1 Cu1 Cu2 N40 -86.44(14) . .
N20 Cu1 Cu2 N40 29.80(17) 2 .
N20 Cu1 Cu2 N40 80.28(18) . .
N18 Cu1 Cu2 N40 -102.70(14) 2 2_655
N18 Cu1 Cu2 N40 -7.74(13) . 2_655
N1 Cu1 Cu2 N40 86.10(15) 2 2_655
N1 Cu1 Cu2 N40 163.48(14) . 2_655
N20 Cu1 Cu2 N40 -80.28(18) 2 2_655
N20 Cu1 Cu2 N40 -29.80(17) . 2_655
N38 Cu2 N2 C10 170.7(7) . .
N38 Cu2 N2 C10 -2.7(3) 2_655 .
N2 Cu2 N2 C10 178.4(4) 2_655 .
N40 Cu2 N2 C10 -96.0(3) . .
N40 Cu2 N2 C10 50.6(3) 2_655 .
Cu1 Cu2 N2 C10 -158.4(3) . .
N38 Cu2 N2 C6 -7.7(10) . .
N38 Cu2 N2 C6 178.9(3) 2_655 .
N2 Cu2 N2 C6 0.1(2) 2_655 .
N40 Cu2 N2 C6 85.6(3) . .
N40 Cu2 N2 C6 -127.7(3) 2_655 .
Cu1 Cu2 N2 C6 23.2(3) . .
N38 Cu2 N38 C39 -97.5(3) 2_655 .
N2 Cu2 N38 C39 89.1(9) . .
N2 Cu2 N38 C39 81.5(3) 2_655 .
N40 Cu2 N38 C39 -10.7(2) . .
N40 Cu2 N38 C39 -150.8(3) 2_655 .
Cu1 Cu2 N38 C39 54.1(2) . .
N38 Cu2 N38 C37 108.1(3) 2_655 .
N2 Cu2 N38 C37 -65.3(9) . .
N2 Cu2 N38 C37 -72.9(3) 2_655 .
N40 Cu2 N38 C37 -165.1(4) . .
N40 Cu2 N38 C37 54.8(3) 2_655 .
Cu1 Cu2 N38 C37 -100.3(3) . .
O42 S41 N40 C39 -156.1(4) . .
O41 S41 N40 C39 -26.2(4) . .
C42 S41 N40 C39 90.1(4) . .
O42 S41 N40 Cu2 84.8(4) . .
O41 S41 N40 Cu2 -145.2(4) . .
C42 S41 N40 Cu2 -29.0(4) . .
N38 Cu2 N40 C39 10.4(2) . .
N38 Cu2 N40 C39 108.1(2) 2_655 .
N2 Cu2 N40 C39 -158.8(2) . .
N2 Cu2 N40 C39 -79.4(2) 2_655 .
N40 Cu2 N40 C39 66.4(2) 2_655 .
Cu1 Cu2 N40 C39 -48.9(2) . .
N38 Cu2 N40 S41 140.2(5) . .
N38 Cu2 N40 S41 -122.2(4) 2_655 .
N2 Cu2 N40 S41 -29.0(5) . .
N2 Cu2 N40 S41 50.3(4) 2_655 .
N40 Cu2 N40 S41 -163.9(4) 2_655 .
Cu1 Cu2 N40 S41 80.9(4) . .
C10 N2 C6 C7 0.8(6) . .
Cu2 N2 C6 C7 179.3(3) . .
C10 N2 C6 C6 -178.7(4) . 2_655
Cu2 N2 C6 C6 -0.2(5) . 2_655
N2 C6 C7 C8 -0.4(6) . .
C6 C6 C7 C8 179.1(5) 2_655 .
C6 C7 C8 C9 -0.9(7) . .
C7 C8 C9 C10 1.6(7) . .
C6 N2 C10 C9 0.0(6) . .
Cu2 N2 C10 C9 -178.3(3) . .
C8 C9 C10 N2 -1.2(7) . .
C39 S31 C32 C33 -178.7(4) . .
C39 S31 C32 C37 0.9(3) . .
C37 C32 C33 C34 -0.3(6) . .
S31 C32 C33 C34 179.2(3) . .
C32 C33 C34 C35 0.1(6) . .
C32 C33 C34 C48 179.7(4) . .
C33 C34 C35 C36 0.1(6) . .
C48 C34 C35 C36 -179.6(4) . .
C33 C34 C35 C49 -178.8(4) . .
C48 C34 C35 C49 1.5(6) . .
C34 C35 C36 C37 0.0(6) . .
C49 C35 C36 C37 179.0(4) . .
C35 C36 C37 N38 -179.8(4) . .
C35 C36 C37 C32 -0.3(6) . .
C39 N38 C37 C36 177.6(4) . .
Cu2 N38 C37 C36 -28.2(6) . .
C39 N38 C37 C32 -1.9(5) . .
Cu2 N38 C37 C32 152.3(3) . .
C33 C32 C37 C36 0.5(6) . .
S31 C32 C37 C36 -179.2(3) . .
C33 C32 C37 N38 180.0(3) . .
S31 C32 C37 N38 0.4(4) . .
C37 N38 C39 N40 -179.2(3) . .
Cu2 N38 C39 N40 21.2(4) . .
C37 N38 C39 S31 2.6(4) . .
Cu2 N38 C39 S31 -157.01(18) . .
S41 N40 C39 N38 -169.2(3) . .
Cu2 N40 C39 N38 -14.2(3) . .
S41 N40 C39 S31 8.8(5) . .
Cu2 N40 C39 S31 163.7(4) . .
C32 S31 C39 N38 -2.1(3) . .
C32 S31 C39 N40 179.9(4) . .
O42 S41 C42 C47 -29.7(5) . .
O41 S41 C42 C47 -157.6(4) . .
N40 S41 C42 C47 82.5(4) . .
O42 S41 C42 C43 155.7(4) . .
O41 S41 C42 C43 27.8(4) . .
N40 S41 C42 C43 -92.1(4) . .
C47 C42 C43 C44 -1.9(7) . .
S41 C42 C43 C44 172.6(4) . .
C42 C43 C44 C45 -0.5(7) . .
C43 C44 C45 C46 3.5(9) . .
C44 C45 C46 C47 -4.1(11) . .
C45 C46 C47 C42 1.6(11) . .
C43 C42 C47 C46 1.5(9) . .
S41 C42 C47 C46 -173.2(5) . .
